data_2209157
loop_
_publ_author_name
'Guang-Bo Che'
'Chun-Bo Liu'

_publ_section_title
;
 A new Mn^II^ coordination polymer with a double-chain structure
;
_journal_coeditor_code EZ2004
_journal_issue 6
_journal_name_full 'Acta Crystallographica Section E'
_journal_page_first m1453
_journal_page_last m1455
_journal_paper_doi 10.1107/S1600536806019647
_journal_volume 62
_journal_year 2006
_chemical_formula_iupac '[Mn (C8 H4 O4) (C19 H12 N4)]'
_chemical_formula_moiety 'C27 H16 Mn N4 O4'
_chemical_formula_sum 'C27 H16 Mn N4 O4'
_chemical_formula_weight 515.38
_chemical_name_systematic
;
poly[[(2-phenyl-1<i>H</i>-1,3,7,8,-
tetraazacyclopenta[<i>l</i>]phenanthrene)manganese(II)]-
\m-benzene-1,3-dicarboxylato]
;
_space_group_IT_number 15
_symmetry_cell_setting monoclinic
_symmetry_space_group_name_Hall '-C 2yc'
_symmetry_space_group_name_H-M 'C 1 2/c 1'
_atom_sites_solution_hydrogens geom
_atom_sites_solution_primary direct
_atom_sites_solution_secondary difmap
_audit_creation_method SHELXL-97
_cell_angle_alpha 90.00
_cell_angle_beta 109.328(5)
_cell_angle_gamma 90.00
_cell_formula_units_Z 8
_cell_length_a 15.390(5)
_cell_length_b 15.935(5)
_cell_length_c 18.839(5)
_cell_measurement_reflns_used 18605
_cell_measurement_temperature 292(2)
_cell_measurement_theta_max 27.4
_cell_measurement_theta_min 3.4
_cell_volume 4360(2)
_computing_cell_refinement PROCESS-AUTO
_computing_data_collection 'PROCESS-AUTO (Rigaku, 1998)'
_computing_data_reduction PROCESS-AUTO
_computing_molecular_graphics 'SHELXTL-Plus (Sheldrick, 1990)'
_computing_publication_material SHELXTL-Plus
_computing_structure_refinement 'SHELXL97 (Sheldrick, 1997)'
_computing_structure_solution 'SHELXS97 (Sheldrick, 1997)'
_diffrn_ambient_temperature 292(2)
_diffrn_detector_area_resol_mean 10.0
_diffrn_measured_fraction_theta_full 0.995
_diffrn_measured_fraction_theta_max 0.991
_diffrn_measurement_device_type 'Rigaku R-AXIS RAPID'
_diffrn_measurement_method \w
_diffrn_radiation_monochromator graphite
_diffrn_radiation_source 'rotor target'
_diffrn_radiation_type MoK\a
_diffrn_radiation_wavelength 0.71073
_diffrn_reflns_av_R_equivalents 0.041
_diffrn_reflns_av_sigmaI/netI 0.039
_diffrn_reflns_limit_h_max 19
_diffrn_reflns_limit_h_min -19
_diffrn_reflns_limit_k_max 20
_diffrn_reflns_limit_k_min -20
_diffrn_reflns_limit_l_max 23
_diffrn_reflns_limit_l_min -22
_diffrn_reflns_number 18605
_diffrn_reflns_theta_full 25.00
_diffrn_reflns_theta_max 27.5
_diffrn_reflns_theta_min 3.3
_diffrn_standards_decay_% 0
_diffrn_standards_number 0
_exptl_absorpt_coefficient_mu 0.65
_exptl_absorpt_correction_T_max 0.877
_exptl_absorpt_correction_T_min 0.804
_exptl_absorpt_correction_type multi-scan
_exptl_absorpt_process_details '(ABSCOR; Higashi, 1995)'
_exptl_crystal_colour 'light yellow'
_exptl_crystal_density_diffrn 1.570
_exptl_crystal_density_method 'not measured'
_exptl_crystal_description block
_exptl_crystal_F_000 2104
_exptl_crystal_size_max 0.33
_exptl_crystal_size_mid 0.28
_exptl_crystal_size_min 0.21
_refine_diff_density_max 1.02
_refine_diff_density_min -0.39
_refine_ls_extinction_method none
_refine_ls_goodness_of_fit_ref 1.03
_refine_ls_hydrogen_treatment constr
_refine_ls_matrix_type full
_refine_ls_number_parameters 325
_refine_ls_number_reflns 4944
_refine_ls_number_restraints 0
_refine_ls_restrained_S_all 1.03
_refine_ls_R_factor_all 0.066
_refine_ls_R_factor_gt 0.044
_refine_ls_shift/su_max 0.001
_refine_ls_shift/su_mean 0.000
_refine_ls_structure_factor_coef Fsqd
_refine_ls_weighting_details 'calc w=1/[\s^2^(Fo^2^)+(0.0634P)^2^+2.055P] where P=(Fo^2^+2Fc^2^)/3'
_refine_ls_weighting_scheme calc
_refine_ls_wR_factor_gt 0.109
_refine_ls_wR_factor_ref 0.118
_reflns_number_gt 3595
_reflns_number_total 4944
_reflns_threshold_expression I>2\s(I)
_cod_data_source_file ez2004.cif
_cod_data_source_block I
_cod_original_sg_symbol_H-M 'C 2/c'
_cod_database_code 2209157
_cod_database_fobs_code 2209157

loop_
_symmetry_equiv_pos_as_xyz
'x, y, z'
'-x, y, -z+1/2'
'x+1/2, y+1/2, z'
'-x+1/2, y+1/2, -z+1/2'
'-x, -y, -z'
'x, -y, z-1/2'
'-x+1/2, -y+1/2, -z'
'x+1/2, -y+1/2, z-1/2'

loop_
_atom_site_type_symbol
_atom_site_label
_atom_site_fract_x
_atom_site_fract_y
_atom_site_fract_z
_atom_site_U_iso_or_equiv
_atom_site_adp_type
_atom_site_calc_flag
_atom_site_refinement_flags
_atom_site_occupancy
C C1 0.7972(2) 0.25337(18) 0.17220(15) 0.0444(7) Uani d . 1
H H1 0.7753 0.3051 0.1507 0.053 Uiso calc R 1
C C2 0.7636(2) 0.18117(18) 0.13070(16) 0.0541(8) Uani d . 1
H H2 0.7216 0.1851 0.0822 0.065 Uiso calc R 1
C C3 0.7927(2) 0.10466(18) 0.16160(15) 0.0458(7) Uani d . 1
H H3 0.7703 0.0559 0.1346 0.055 Uiso calc R 1
C C4 0.85687(17) 0.10006(15) 0.23441(13) 0.0294(5) Uani d . 1
C C5 0.88930(16) 0.17646(15) 0.27188(12) 0.0272(5) Uani d . 1
C C6 0.95885(16) 0.17628(15) 0.34628(12) 0.0273(5) Uani d . 1
C C7 0.99598(17) 0.10059(16) 0.38220(13) 0.0311(5) Uani d . 1
C C8 1.0624(2) 0.10503(18) 0.45380(15) 0.0435(7) Uani d . 1
H H8 1.0881 0.0564 0.4795 0.052 Uiso calc R 1
C C9 1.0888(2) 0.18174(19) 0.48530(16) 0.0541(8) Uani d . 1
H H9 1.1335 0.1859 0.5326 0.065 Uiso calc R 1
C C10 1.0487(2) 0.25419(19) 0.44656(15) 0.0483(7) Uani d . 1
H H10 1.0674 0.3060 0.4691 0.058 Uiso calc R 1
C C11 0.96138(16) 0.02410(15) 0.34317(13) 0.0291(5) Uani d . 1
C C12 0.89421(17) 0.02476(15) 0.27339(12) 0.0283(5) Uani d . 1
C C13 0.93155(17) -0.10420(16) 0.31284(14) 0.0321(5) Uani d . 1
C C14 0.93247(18) -0.19625(16) 0.31426(14) 0.0357(6) Uani d . 1
C C15 0.9880(2) -0.23718(19) 0.37842(16) 0.0488(7) Uani d . 1
H H15 1.0248 -0.2057 0.4188 0.059 Uiso calc R 1
C C16 0.9895(3) -0.3234(2) 0.38328(19) 0.0636(10) Uani d . 1
H H16 1.0258 -0.3499 0.4271 0.076 Uiso calc R 1
C C17 0.9372(3) -0.3702(2) 0.3230(2) 0.0636(10) Uani d . 1
H H17 0.9383 -0.4285 0.3259 0.076 Uiso calc R 1
C C18 0.8833(3) -0.3312(2) 0.25854(19) 0.0598(9) Uani d . 1
H H18 0.8485 -0.3631 0.2177 0.072 Uiso calc R 1
C C19 0.8806(2) -0.24444(19) 0.25420(16) 0.0483(7) Uani d . 1
H H19 0.8435 -0.2184 0.2105 0.058 Uiso calc R 1
C C20 0.84171(17) 0.41410(15) 0.41599(12) 0.0277(5) Uani d . 1
C C21 0.80534(16) 0.43324(15) 0.47878(12) 0.0272(5) Uani d . 1
C C22 0.85562(16) 0.48345(14) 0.53882(11) 0.0255(5) Uani d . 1
H H22 0.9107 0.5075 0.5389 0.031 Uiso calc R 1
C C23 0.82331(16) 0.49782(14) 0.59892(12) 0.0255(5) Uani d . 1
C C24 0.87878(16) 0.54917(15) 0.66563(12) 0.0281(5) Uani d . 1
C C25 0.74077(18) 0.46191(18) 0.59772(13) 0.0369(6) Uani d . 1
H H25 0.7193 0.4707 0.6378 0.044 Uiso calc R 1
C C26 0.69035(19) 0.4133(2) 0.53787(15) 0.0456(7) Uani d . 1
H H26 0.6348 0.3901 0.5375 0.055 Uiso calc R 1
C C27 0.72237(18) 0.39898(19) 0.47794(14) 0.0390(6) Uani d . 1
H H27 0.6881 0.3664 0.4374 0.047 Uiso calc R 1
N N1 0.85880(14) 0.25225(13) 0.24090(11) 0.0316(5) Uani d . 1
N N2 0.98490(15) 0.25216(13) 0.37894(11) 0.0344(5) Uani d . 1
N N3 0.87488(14) -0.05861(13) 0.25358(11) 0.0322(5) Uani d . 1
N N4 0.98414(14) -0.05725(14) 0.36733(11) 0.0362(5) Uani d . 1
H H4 1.0240 -0.0735 0.4089 0.043 Uiso calc R 1
O O1 0.78898(13) 0.38171(12) 0.35566(9) 0.0388(4) Uani d . 1
O O2 0.92413(13) 0.42863(13) 0.42417(10) 0.0429(5) Uani d . 1
O O3 0.85046(12) 0.55292(11) 0.72126(9) 0.0345(4) Uani d . 1
O O4 0.94784(13) 0.58707(12) 0.66173(10) 0.0414(5) Uani d . 1
Mn Mn1 0.91663(2) 0.36874(2) 0.314549(17) 0.02609(12) Uani d . 1

loop_
_atom_site_aniso_label
_atom_site_aniso_U_11
_atom_site_aniso_U_22
_atom_site_aniso_U_33
_atom_site_aniso_U_12
_atom_site_aniso_U_13
_atom_site_aniso_U_23
C1 0.0551(18) 0.0304(14) 0.0341(14) -0.0013(13) -0.0036(12) 0.0056(11)
C2 0.071(2) 0.0388(17) 0.0313(14) -0.0081(14) -0.0121(13) 0.0024(12)
C3 0.0593(19) 0.0327(14) 0.0312(14) -0.0069(13) -0.0042(12) -0.0041(11)
C4 0.0340(13) 0.0271(12) 0.0253(12) -0.0029(10) 0.0075(9) 0.0001(9)
C5 0.0310(12) 0.0274(13) 0.0233(11) -0.0025(10) 0.0091(9) 0.0008(9)
C6 0.0316(12) 0.0278(12) 0.0240(11) -0.0034(9) 0.0112(9) 0.0001(9)
C7 0.0318(13) 0.0319(13) 0.0291(12) -0.0020(10) 0.0094(10) 0.0012(10)
C8 0.0472(17) 0.0338(14) 0.0365(14) 0.0017(12) -0.0035(12) 0.0027(11)
C9 0.060(2) 0.0447(18) 0.0356(15) -0.0034(14) -0.0132(13) -0.0025(13)
C10 0.0586(19) 0.0344(15) 0.0373(15) -0.0074(13) -0.0035(13) -0.0064(12)
C11 0.0308(13) 0.0260(12) 0.0299(12) -0.0012(10) 0.0093(10) 0.0007(10)
C12 0.0342(13) 0.0253(12) 0.0261(12) -0.0011(10) 0.0111(9) -0.0004(9)
C13 0.0320(13) 0.0279(12) 0.0351(13) 0.0001(10) 0.0092(10) 0.0013(10)
C14 0.0394(15) 0.0281(13) 0.0385(14) 0.0032(10) 0.0114(11) 0.0001(11)
C15 0.0540(18) 0.0369(16) 0.0430(16) 0.0075(13) -0.0010(13) -0.0007(12)
C16 0.078(2) 0.0389(19) 0.059(2) 0.0206(17) 0.0018(17) 0.0090(15)
C17 0.084(3) 0.0251(15) 0.076(2) 0.0076(16) 0.0193(19) -0.0016(15)
C18 0.076(2) 0.0340(17) 0.0579(19) -0.0021(16) 0.0062(16) -0.0120(15)
C19 0.0590(19) 0.0361(16) 0.0397(15) 0.0036(13) 0.0028(13) -0.0031(12)
C20 0.0346(13) 0.0266(12) 0.0212(11) 0.0010(10) 0.0083(9) 0.0037(9)
C21 0.0287(12) 0.0309(13) 0.0202(10) 0.0025(9) 0.0058(9) 0.0015(9)
C22 0.0280(12) 0.0263(12) 0.0216(11) 0.0010(9) 0.0075(9) 0.0008(9)
C23 0.0276(12) 0.0270(12) 0.0210(10) 0.0027(9) 0.0070(9) 0.0007(9)
C24 0.0344(13) 0.0248(12) 0.0243(11) 0.0026(10) 0.0087(9) -0.0003(9)
C25 0.0346(14) 0.0524(17) 0.0270(12) -0.0042(12) 0.0147(10) -0.0051(11)
C26 0.0313(14) 0.069(2) 0.0387(15) -0.0194(14) 0.0151(11) -0.0142(14)
C27 0.0336(14) 0.0540(17) 0.0277(12) -0.0105(12) 0.0079(10) -0.0104(12)
N1 0.0392(12) 0.0257(10) 0.0263(10) -0.0025(9) 0.0059(8) 0.0012(8)
N2 0.0428(12) 0.0287(11) 0.0276(10) -0.0057(9) 0.0063(9) -0.0017(9)
N3 0.0390(12) 0.0243(11) 0.0322(11) 0.0015(9) 0.0102(9) 0.0024(8)
N4 0.0352(12) 0.0369(12) 0.0297(11) 0.0010(9) 0.0016(9) 0.0021(9)
O1 0.0424(11) 0.0488(12) 0.0224(8) -0.0017(8) 0.0070(7) -0.0079(8)
O2 0.0389(11) 0.0609(13) 0.0350(10) -0.0098(9) 0.0203(8) -0.0152(9)
O3 0.0456(11) 0.0379(10) 0.0236(8) -0.0053(8) 0.0162(7) -0.0080(7)
O4 0.0423(11) 0.0491(12) 0.0342(10) -0.0163(9) 0.0144(8) -0.0084(8)
Mn1 0.0351(2) 0.02436(19) 0.01921(18) -0.00246(15) 0.00950(13) -0.00069(14)

loop_
_atom_type_symbol
_atom_type_description
_atom_type_scat_dispersion_real
_atom_type_scat_dispersion_imag
_atom_type_scat_source
C C 0.0033 0.0016 'International Tables Vol C Tables 4.2.6.8 and 6.1.1.4'
H H 0.0000 0.0000 'International Tables Vol C Tables 4.2.6.8 and 6.1.1.4'
N N 0.0061 0.0033 'International Tables Vol C Tables 4.2.6.8 and 6.1.1.4'
O O 0.0106 0.0060 'International Tables Vol C Tables 4.2.6.8 and 6.1.1.4'
Mn Mn 0.3368 0.7283 'International Tables Vol C Tables 4.2.6.8 and 6.1.1.4'

loop_
_geom_angle_atom_site_label_1
_geom_angle_atom_site_label_2
_geom_angle_atom_site_label_3
_geom_angle_site_symmetry_1
_geom_angle_site_symmetry_3
_geom_angle
_geom_angle_publ_flag
N1 C1 C2 . . 123.3(3) ?
N1 C1 H1 . . 118.3 ?
C2 C1 H1 . . 118.3 ?
C3 C2 C1 . . 119.5(2) ?
C3 C2 H2 . . 120.3 ?
C1 C2 H2 . . 120.3 ?
C2 C3 C4 . . 119.4(2) ?
C2 C3 H3 . . 120.3 ?
C4 C3 H3 . . 120.3 ?
C3 C4 C5 . . 117.5(2) ?
C3 C4 C12 . . 125.6(2) ?
C5 C4 C12 . . 116.9(2) ?
N1 C5 C4 . . 122.5(2) ?
N1 C5 C6 . . 117.1(2) ?
C4 C5 C6 . . 120.3(2) ?
N2 C6 C7 . . 122.3(2) ?
N2 C6 C5 . . 116.6(2) ?
C7 C6 C5 . . 121.1(2) ?
C8 C7 C6 . . 118.1(2) ?
C8 C7 C11 . . 124.5(2) ?
C6 C7 C11 . . 117.4(2) ?
C9 C8 C7 . . 118.9(3) ?
C9 C8 H8 . . 120.5 ?
C7 C8 H8 . . 120.5 ?
C8 C9 C10 . . 119.9(2) ?
C8 C9 H9 . . 120.1 ?
C10 C9 H9 . . 120.1 ?
N2 C10 C9 . . 122.7(3) ?
N2 C10 H10 . . 118.6 ?
C9 C10 H10 . . 118.6 ?
C12 C11 N4 . . 110.5(2) ?
C12 C11 C7 . . 121.2(2) ?
N4 C11 C7 . . 128.3(2) ?
C11 C12 N3 . . 106.0(2) ?
C11 C12 C4 . . 123.1(2) ?
N3 C12 C4 . . 130.9(2) ?
N4 C13 N3 . . 113.3(2) ?
N4 C13 C14 . . 123.8(2) ?
N3 C13 C14 . . 122.9(2) ?
C19 C14 C15 . . 118.3(3) ?
C19 C14 C13 . . 122.8(2) ?
C15 C14 C13 . . 119.0(2) ?
C16 C15 C14 . . 121.2(3) ?
C16 C15 H15 . . 119.4 ?
C14 C15 H15 . . 119.4 ?
C17 C16 C15 . . 119.6(3) ?
C17 C16 H16 . . 120.2 ?
C15 C16 H16 . . 120.2 ?
C18 C17 C16 . . 120.2(3) ?
C18 C17 H17 . . 119.9 ?
C16 C17 H17 . . 119.9 ?
C17 C18 C19 . . 120.1(3) ?
C17 C18 H18 . . 119.9 ?
C19 C18 H18 . . 119.9 ?
C14 C19 C18 . . 120.6(3) ?
C14 C19 H19 . . 119.7 ?
C18 C19 H19 . . 119.7 ?
O2 C20 O1 . . 120.6(2) ?
O2 C20 C21 . . 119.7(2) ?
O1 C20 C21 . . 119.7(2) ?
O2 C20 Mn1 . . 58.01(12) ?
O1 C20 Mn1 . . 62.77(12) ?
C21 C20 Mn1 . . 174.13(17) ?
C27 C21 C22 . . 119.9(2) ?
C27 C21 C20 . . 119.7(2) ?
C22 C21 C20 . . 120.4(2) ?
C21 C22 C23 . . 120.1(2) ?
C21 C22 H22 . . 120.0 ?
C23 C22 H22 . . 120.0 ?
C25 C23 C22 . . 119.3(2) ?
C25 C23 C24 . . 120.1(2) ?
C22 C23 C24 . . 120.6(2) ?
O4 C24 O3 . . 124.2(2) ?
O4 C24 C23 . . 118.3(2) ?
O3 C24 C23 . . 117.5(2) ?
C26 C25 C23 . . 120.7(2) ?
C26 C25 H25 . . 119.6 ?
C23 C25 H25 . . 119.6 ?
C25 C26 C27 . . 120.1(2) ?
C25 C26 H26 . . 119.9 ?
C27 C26 H26 . . 119.9 ?
C21 C27 C26 . . 119.9(2) ?
C21 C27 H27 . . 120.0 ?
C26 C27 H27 . . 120.0 ?
C1 N1 C5 . . 117.7(2) ?
C1 N1 Mn1 . . 125.67(18) ?
C5 N1 Mn1 . . 116.56(14) ?
C10 N2 C6 . . 118.1(2) ?
C10 N2 Mn1 . . 123.80(18) ?
C6 N2 Mn1 . . 118.09(15) ?
C13 N3 C12 . . 105.4(2) ?
C13 N4 C11 . . 104.7(2) ?
C13 N4 H4 . . 127.6 ?
C11 N4 H4 . . 127.6 ?
C20 O1 Mn1 . . 88.53(14) ?
C20 O2 Mn1 . . 93.83(14) ?
C24 O3 Mn1 . 6_566 120.84(16) ?
C24 O4 Mn1 . 5_766 162.70(18) ?
O4 Mn1 O3 5_766 6_565 98.59(7) y
O4 Mn1 O2 5_766 . 85.22(7) y
O3 Mn1 O2 6_565 . 112.13(8) y
O4 Mn1 N2 5_766 . 84.82(8) y
O3 Mn1 N2 6_565 . 158.76(7) y
O2 Mn1 N2 . . 89.00(8) y
O4 Mn1 N1 5_766 . 123.62(8) y
O3 Mn1 N1 6_565 . 89.51(7) y
O2 Mn1 N1 . . 141.86(7) y
N2 Mn1 N1 . . 71.50(7) y
O4 Mn1 O1 5_766 . 141.21(7) y
O3 Mn1 O1 6_565 . 89.82(7) y
O2 Mn1 O1 . . 56.80(6) y
N2 Mn1 O1 . . 100.67(7) y
N1 Mn1 O1 . . 94.06(7) y
O4 Mn1 C20 5_766 . 113.23(7) ?
O3 Mn1 C20 6_565 . 103.52(7) ?
O2 Mn1 C20 . . 28.16(7) ?
N2 Mn1 C20 . . 94.18(7) ?
N1 Mn1 C20 . . 118.75(8) ?
O1 Mn1 C20 . . 28.70(7) ?

loop_
_geom_bond_atom_site_label_1
_geom_bond_atom_site_label_2
_geom_bond_site_symmetry_2
_geom_bond_distance
_geom_bond_publ_flag
C1 N1 . 1.328(3) ?
C1 C2 . 1.391(4) ?
C1 H1 . 0.9300 ?
C2 C3 . 1.362(4) ?
C2 H2 . 0.9300 ?
C3 C4 . 1.402(3) ?
C3 H3 . 0.9300 ?
C4 C5 . 1.413(3) ?
C4 C12 . 1.425(3) ?
C5 N1 . 1.356(3) ?
C5 C6 . 1.455(3) ?
C6 N2 . 1.356(3) ?
C6 C7 . 1.408(3) ?
C7 C8 . 1.399(3) ?
C7 C11 . 1.432(3) ?
C8 C9 . 1.361(4) ?
C8 H8 . 0.9300 ?
C9 C10 . 1.396(4) ?
C9 H9 . 0.9300 ?
C10 N2 . 1.326(3) ?
C10 H10 . 0.9300 ?
C11 C12 . 1.378(3) ?
C11 N4 . 1.380(3) ?
C12 N3 . 1.385(3) ?
C13 N4 . 1.311(3) ?
C13 N3 . 1.375(3) ?
C13 C14 . 1.467(4) ?
C14 C19 . 1.382(4) ?
C14 C15 . 1.391(4) ?
C15 C16 . 1.377(4) ?
C15 H15 . 0.9300 ?
C16 C17 . 1.375(5) ?
C16 H16 . 0.9300 ?
C17 C18 . 1.371(5) ?
C17 H17 . 0.9300 ?
C18 C19 . 1.385(4) ?
C18 H18 . 0.9300 ?
C19 H19 . 0.9300 ?
C20 O2 . 1.248(3) ?
C20 O1 . 1.267(3) ?
C20 C21 . 1.498(3) ?
C20 Mn1 . 2.639(2) ?
C21 C27 . 1.384(3) ?
C21 C22 . 1.392(3) ?
C22 C23 . 1.398(3) ?
C22 H22 . 0.9300 ?
C23 C25 . 1.387(3) ?
C23 C24 . 1.506(3) ?
C24 O4 . 1.245(3) ?
C24 O3 . 1.263(3) ?
C25 C26 . 1.376(4) ?
C25 H25 . 0.9300 ?
C26 C27 . 1.392(4) ?
C26 H26 . 0.9300 ?
C27 H27 . 0.9300 ?
N1 Mn1 . 2.312(2) y
N2 Mn1 . 2.277(2) y
N4 H4 . 0.8600 ?
O1 Mn1 . 2.347(2) y
O2 Mn1 . 2.2430(18) y
O3 Mn1 6_566 2.1211(17) y
O4 Mn1 5_766 2.1046(19) y
Mn1 O4 5_766 2.1047(19) ?
Mn1 O3 6_565 2.1211(17) ?
